data_4309389
loop_
_publ_author_name
'Gema Arribas'
'M. Carmen Barral'
'Rodrigo Gonz\'alez-Prieto'
'Reyes Jim\'enez-Aparicio'
'J. Luis Priego'
'M. Rosario Torres'
'Francisco A. Urbanos'

_publ_contact_author
;                                                                               
      Jimenez-Aparicio Reyes
      Departamento de Quimica Inorganica I
      Facultad de Ciencias Quimicas 
      Universidad Complutense de Madrid
      28040 Madrid (Spain)
;
_publ_contact_author_email qcmm@quim.ucm.es
_publ_contact_author_fax '+34 91 3944352'
_publ_contact_author_phone '+34 91 3944334'
_publ_section_title
;
Discrete and Monodimensional Heteropolynuclear Structures Formed by
Tetracarboxylatodiruthenium(II,III) and Perrhenato Fragments
;
_journal_name_full 'Inorganic Chemistry'
_journal_page_first 5770
_journal_page_last 5777
_journal_paper_doi 10.1021/ic050757x
_journal_volume 44
_journal_year 2005
_chemical_formula_sum 'C28 H20 O13 Re Ru2'
_chemical_formula_weight 952.78
_chemical_name_systematic
; 
 ? 
;
_space_group_IT_number 14
_symmetry_cell_setting monoclinic
_symmetry_space_group_name_Hall '-P 2ybc'
_symmetry_space_group_name_H-M 'P 1 21/c 1'
_atom_sites_solution_hydrogens geom
_atom_sites_solution_primary direct
_atom_sites_solution_secondary difmap
_audit_creation_method SHELXL-97
_cell_angle_alpha 90.00
_cell_angle_beta 107.675(3)
_cell_angle_gamma 90.00
_cell_formula_units_Z 4
_cell_length_a 13.188(2)
_cell_length_b 17.524(3)
_cell_length_c 14.150(2)
_cell_measurement_temperature 293(2)
_cell_volume 3115.8(8)
_computing_cell_refinement 'Bruker SMART'
_computing_data_collection 'Bruker SMART'
_computing_data_reduction 'Bruker SHELXTL'
_computing_molecular_graphics 'Bruker SHELXTL'
_computing_publication_material 'Bruker SHELXTL'
_computing_structure_refinement 'SHELXL-97 (Sheldrick, 1997)'
_computing_structure_solution 'SHELXS-97 (Sheldrick, 1990)'
_diffrn_ambient_temperature 293(2)
_diffrn_measured_fraction_theta_full 0.920
_diffrn_measured_fraction_theta_max 0.920
_diffrn_measurement_device_type 'CCD area detector'
_diffrn_measurement_method 'phi and omega scans'
_diffrn_radiation_monochromator graphite
_diffrn_radiation_source 'fine-focus sealed tube'
_diffrn_radiation_type MoK\a
_diffrn_radiation_wavelength 0.71073
_diffrn_reflns_av_R_equivalents 0.2506
_diffrn_reflns_av_sigmaI/netI 0.6297
_diffrn_reflns_limit_h_max 16
_diffrn_reflns_limit_h_min -17
_diffrn_reflns_limit_k_max 15
_diffrn_reflns_limit_k_min -23
_diffrn_reflns_limit_l_max 18
_diffrn_reflns_limit_l_min -16
_diffrn_reflns_number 20292
_diffrn_reflns_theta_full 29.10
_diffrn_reflns_theta_max 29.10
_diffrn_reflns_theta_min 1.62
_exptl_absorpt_coefficient_mu 4.896
_exptl_absorpt_correction_type none
_exptl_crystal_colour 'red dark'
_exptl_crystal_density_diffrn 2.031
_exptl_crystal_density_method 'not measured'
_exptl_crystal_description prismatic
_exptl_crystal_F_000 1820
_exptl_crystal_size_max 0.05
_exptl_crystal_size_mid 0.08
_exptl_crystal_size_min 0.12
_refine_diff_density_max 1.394
_refine_diff_density_min -1.691
_refine_diff_density_rms 0.234
_refine_ls_extinction_coef 0.00102(15)
_refine_ls_extinction_expression Fc^*^=kFc[1+0.001xFc^2^\l^3^/sin(2\q)]^-1/4^
_refine_ls_extinction_method SHELXL
_refine_ls_goodness_of_fit_ref 0.776
_refine_ls_hydrogen_treatment mixed
_refine_ls_matrix_type full
_refine_ls_number_parameters 380
_refine_ls_number_reflns 7686
_refine_ls_number_restraints 3
_refine_ls_restrained_S_all 0.777
_refine_ls_R_factor_all 0.3575
_refine_ls_R_factor_gt 0.0743
_refine_ls_shift/su_max 0.770
_refine_ls_shift/su_mean 0.087
_refine_ls_structure_factor_coef Fsqd
_refine_ls_weighting_details 'calc w=1/[\s^2^(Fo^2^)+(0.0797P)^2^+0.0000P] where P=(Fo^2^+2Fc^2^)/3'
_refine_ls_weighting_scheme calc
_refine_ls_wR_factor_gt 0.1628
_refine_ls_wR_factor_ref 0.2439
_reflns_number_gt 1572
_reflns_number_total 7686
_reflns_threshold_expression >2sigma(I)
_cod_data_source_file ic050757xsi20050512_114754_3.cif
_cod_data_source_block Ru2(mu-O2CPh)4(ReO4)(H2O)
_cod_depositor_comments
;
The following automatic conversions were performed:
'_symmetry_cell_setting' value 'Monoclinic' changed to 'monoclinic'
according to '/home/saulius/struct/CIF-dictionaries/cif_core.dic'
dictionary named 'cif_core.dic' version 2.4.1 from 2010-06-29.

Automatic conversion script
Id: cif_fix_enum 1527 2010-12-29 10:47:43Z saulius 
;
_cod_original_cell_volume 3116.0(9)
_cod_database_code 4309389

loop_
_symmetry_equiv_pos_as_xyz
'x, y, z'
'-x, y+1/2, -z+1/2'
'-x, -y, -z'
'x, -y-1/2, z-1/2'

loop_
_atom_site_label
_atom_site_type_symbol
_atom_site_fract_x
_atom_site_fract_y
_atom_site_fract_z
_atom_site_U_iso_or_equiv
_atom_site_adp_type
_atom_site_occupancy
_atom_site_symmetry_multiplicity
_atom_site_calc_flag
_atom_site_refinement_flags
_atom_site_disorder_assembly
_atom_site_disorder_group
Ru1 Ru 0.06249(14) 0.45444(10) 0.50426(13) 0.0461(5) Uani 1 1 d . . .
Ru2 Ru 0.44747(15) 0.45031(10) 0.96605(13) 0.0520(6) Uani 1 1 d . . .
Re1 Re 0.26550(9) 0.29842(6) 0.59598(8) 0.0739(5) Uani 1 1 d D . .
C1 C -0.008(2) 0.4646(13) 0.6789(19) 0.064(7) Uani 1 1 d . . .
C2 C -0.002(2) 0.4416(15) 0.774(2) 0.074(8) Uani 1 1 d . . .
C3 C 0.084(2) 0.4020(14) 0.834(2) 0.076(8) Uani 1 1 d . . .
H3 H 0.1436 0.3904 0.8158 0.091 Uiso 1 1 calc R . .
C4 C 0.072(3) 0.3801(17) 0.929(2) 0.133(14) Uani 1 1 d . . .
H4 H 0.1261 0.3507 0.9706 0.159 Uiso 1 1 calc R . .
C5 C -0.013(3) 0.3987(18) 0.966(3) 0.131(14) Uani 1 1 d . . .
H5 H -0.0167 0.3805 1.0270 0.157 Uiso 1 1 calc R . .
C6 C -0.091(3) 0.4448(17) 0.908(2) 0.093(10) Uani 1 1 d . . .
H6 H -0.1456 0.4630 0.9304 0.111 Uiso 1 1 calc R . .
C7 C -0.085(3) 0.4647(17) 0.810(2) 0.114(11) Uani 1 1 d . . .
H7 H -0.1387 0.4944 0.7692 0.137 Uiso 1 1 calc R . .
C8 C 0.1527(17) 0.5980(15) 0.5790(15) 0.052(6) Uani 1 1 d . . .
C9 C 0.2336(19) 0.6576(13) 0.6096(17) 0.054(7) Uani 1 1 d . . .
C10 C 0.2136(17) 0.7354(16) 0.6242(15) 0.067(8) Uani 1 1 d . . .
H10 H 0.1434 0.7518 0.6083 0.081 Uiso 1 1 calc R . .
C11 C 0.292(2) 0.7869(13) 0.6603(17) 0.073(8) Uani 1 1 d . . .
H11 H 0.2769 0.8379 0.6678 0.088 Uiso 1 1 calc R . .
C12 C 0.399(2) 0.7607(16) 0.686(2) 0.085(9) Uani 1 1 d . . .
H12 H 0.4551 0.7951 0.7083 0.102 Uiso 1 1 calc R . .
C13 C 0.420(2) 0.6852(16) 0.679(2) 0.096(10) Uani 1 1 d . . .
H13 H 0.4894 0.6674 0.6986 0.115 Uiso 1 1 calc R . .
C14 C 0.338(2) 0.6370(15) 0.644(2) 0.092(11) Uani 1 1 d . . .
H14 H 0.3543 0.5855 0.6422 0.110 Uiso 1 1 calc R . .
C15 C 0.5634(19) 0.5086(11) 0.8371(18) 0.049(7) Uani 1 1 d . . .
C16 C 0.6023(18) 0.5164(15) 0.7555(18) 0.056(7) Uani 1 1 d . . .
C17 C 0.566(2) 0.4624(13) 0.678(2) 0.073(8) Uani 1 1 d . . .
H17 H 0.5159 0.4258 0.6802 0.088 Uiso 1 1 calc R . .
C18 C 0.606(2) 0.4646(16) 0.597(2) 0.090(9) Uani 1 1 d . . .
H18 H 0.5929 0.4244 0.5517 0.108 Uiso 1 1 calc R . .
C19 C 0.661(2) 0.5218(17) 0.585(2) 0.068(8) Uani 1 1 d . . .
H19 H 0.6765 0.5260 0.5247 0.082 Uiso 1 1 calc R . .
C20 C 0.700(2) 0.5784(15) 0.656(2) 0.080(9) Uani 1 1 d . . .
H20 H 0.7435 0.6180 0.6480 0.096 Uiso 1 1 calc R . .
C21 C 0.668(2) 0.5708(12) 0.741(2) 0.072(8) Uani 1 1 d . . .
H21 H 0.6935 0.6062 0.7916 0.087 Uiso 1 1 calc R . .
C22 C 0.657(2) 0.4059(14) 1.0789(17) 0.054(7) Uani 1 1 d . . .
C23 C 0.743(2) 0.3518(15) 1.1137(16) 0.065(8) Uani 1 1 d . . .
C24 C 0.845(2) 0.3803(15) 1.1600(17) 0.072(8) Uani 1 1 d . . .
H24 H 0.8536 0.4328 1.1684 0.086 Uiso 1 1 calc R . .
C25 C 0.933(2) 0.333(2) 1.1945(19) 0.087(9) Uani 1 1 d . . .
H25 H 0.9991 0.3546 1.2273 0.104 Uiso 1 1 calc R . .
C26 C 0.927(3) 0.253(2) 1.181(2) 0.090(10) Uani 1 1 d . . .
H26 H 0.9871 0.2223 1.1994 0.108 Uiso 1 1 calc R . .
C27 C 0.826(3) 0.2219(16) 1.139(2) 0.098(11) Uani 1 1 d . . .
H27 H 0.8170 0.1693 1.1334 0.118 Uiso 1 1 calc R . .
C28 C 0.735(2) 0.2721(17) 1.1055(16) 0.079(9) Uani 1 1 d . . .
H28 H 0.6682 0.2507 1.0770 0.095 Uiso 1 1 calc R . .
O1 O 0.0580(11) 0.4262(8) 0.6407(11) 0.054(4) Uani 1 1 d . . .
O2 O 0.1854(11) 0.3628(8) 0.5188(11) 0.067(5) Uani 1 1 d . . .
O3 O 0.1774(12) 0.5297(8) 0.5625(10) 0.060(5) Uani 1 1 d . . .
O4 O 0.0642(11) 0.4836(8) 0.3700(10) 0.056(4) Uani 1 1 d . . .
O5 O -0.0534(11) 0.3788(7) 0.4463(9) 0.050(4) Uani 1 1 d . . .
O9 O 0.4987(12) 0.4581(9) 0.8478(10) 0.063(4) Uani 1 1 d . . .
O10 O 0.5659(12) 0.3792(8) 1.0286(11) 0.058(4) Uani 1 1 d . . .
O11 O 0.3954(11) 0.4431(8) 1.0845(11) 0.060(4) Uani 1 1 d . . .
O12 O 0.3496(12) 0.3462(8) 0.8974(10) 0.067(5) Uani 1 1 d . . .
O13 O 0.3283(12) 0.5252(9) 0.9037(11) 0.066(5) Uani 1 1 d . . .
O6 O 0.1897(14) 0.2361(9) 0.6277(15) 0.136 Uiso 1 1 d D . .
O7 O 0.3424(14) 0.3335(11) 0.6986(9) 0.131 Uiso 1 1 d D . .
O8 O 0.3304(15) 0.2508(12) 0.5343(14) 0.148 Uiso 1 1 d D . .

loop_
_atom_site_aniso_label
_atom_site_aniso_U_11
_atom_site_aniso_U_22
_atom_site_aniso_U_33
_atom_site_aniso_U_23
_atom_site_aniso_U_13
_atom_site_aniso_U_12
Ru1 0.0457(12) 0.0460(12) 0.0469(12) 0.0076(9) 0.0145(9) 0.0069(9)
Ru2 0.0647(14) 0.0476(13) 0.0455(12) -0.0039(10) 0.0195(10) -0.0096(10)
Re1 0.0909(9) 0.0593(8) 0.0572(8) -0.0050(6) 0.0012(6) 0.0225(7)
C1 0.10(2) 0.051(18) 0.052(17) 0.022(14) 0.035(16) 0.027(15)
C2 0.09(2) 0.07(2) 0.08(2) -0.029(17) 0.04(2) -0.001(16)
C3 0.057(19) 0.08(2) 0.08(2) 0.028(16) 0.014(16) 0.005(15)
C4 0.22(4) 0.12(3) 0.053(19) 0.029(18) 0.04(2) 0.06(3)
C5 0.22(4) 0.10(3) 0.15(3) -0.01(2) 0.16(3) 0.00(3)
C6 0.14(3) 0.07(2) 0.06(2) 0.000(16) 0.02(2) -0.01(2)
C7 0.14(3) 0.15(3) 0.05(2) 0.028(18) 0.01(2) 0.06(2)
C8 0.025(15) 0.08(2) 0.041(15) 0.003(13) 0.001(12) -0.014(14)
C9 0.062(19) 0.032(15) 0.072(18) -0.010(12) 0.028(15) -0.010(13)
C10 0.020(14) 0.12(2) 0.056(16) -0.023(15) 0.002(12) -0.015(15)
C11 0.08(2) 0.043(16) 0.077(19) -0.017(13) -0.006(15) -0.024(15)
C12 0.06(2) 0.07(2) 0.11(2) 0.004(17) -0.002(18) -0.029(16)
C13 0.07(2) 0.08(2) 0.12(3) -0.025(19) 0.006(18) 0.016(18)
C14 0.036(18) 0.07(2) 0.13(3) -0.016(17) -0.025(17) -0.026(15)
C15 0.055(17) 0.015(12) 0.064(18) -0.007(12) -0.001(14) 0.004(11)
C16 0.036(15) 0.09(2) 0.051(17) 0.029(15) 0.024(13) 0.000(13)
C17 0.09(2) 0.043(17) 0.10(2) -0.004(16) 0.049(19) -0.015(15)
C18 0.12(3) 0.07(2) 0.09(2) 0.021(17) 0.04(2) 0.009(19)
C19 0.07(2) 0.09(2) 0.06(2) 0.002(17) 0.055(17) 0.017(16)
C20 0.10(2) 0.08(2) 0.07(2) 0.039(17) 0.043(19) -0.010(17)
C21 0.09(2) 0.043(16) 0.08(2) -0.023(13) 0.022(17) -0.019(14)
C22 0.09(2) 0.032(16) 0.040(15) 0.002(12) 0.027(15) 0.006(16)
C23 0.12(3) 0.047(18) 0.034(15) 0.008(13) 0.026(16) 0.000(18)
C24 0.07(2) 0.08(2) 0.051(17) 0.030(15) 0.005(15) -0.006(18)
C25 0.044(19) 0.12(3) 0.07(2) 0.009(19) -0.016(15) 0.004(18)
C26 0.10(3) 0.10(3) 0.06(2) 0.05(2) 0.007(18) 0.02(2)
C27 0.14(3) 0.07(2) 0.08(2) 0.008(17) 0.02(2) 0.03(2)
C28 0.09(2) 0.10(3) 0.035(16) 0.009(15) 0.002(15) -0.020(18)
O1 0.046(10) 0.058(11) 0.059(11) 0.003(8) 0.017(8) -0.002(8)
O2 0.066(11) 0.062(11) 0.068(11) 0.024(8) 0.014(9) 0.025(9)
O3 0.069(12) 0.045(11) 0.061(11) 0.003(8) 0.013(9) 0.016(9)
O4 0.055(11) 0.047(10) 0.064(11) 0.023(8) 0.015(9) 0.010(8)
O5 0.051(11) 0.044(10) 0.050(10) 0.016(7) 0.007(8) 0.008(8)
O9 0.071(12) 0.081(12) 0.049(10) -0.011(9) 0.038(9) -0.025(10)
O10 0.054(11) 0.060(11) 0.054(11) -0.010(8) 0.008(9) -0.001(9)
O11 0.055(10) 0.067(11) 0.071(11) 0.012(9) 0.038(9) -0.016(8)
O12 0.091(13) 0.053(10) 0.055(10) -0.030(8) 0.017(9) -0.029(9)
O13 0.079(12) 0.059(12) 0.065(12) -0.010(9) 0.031(9) -0.019(9)

loop_
_atom_type_symbol
_atom_type_description
_atom_type_scat_dispersion_real
_atom_type_scat_dispersion_imag
_atom_type_scat_source
Ru Ru -1.2594 0.8363 'International Tables Vol C Tables 4.2.6.8 and 6.1.1.4'
Re Re -1.0185 7.2310 'International Tables Vol C Tables 4.2.6.8 and 6.1.1.4'
C C 0.0033 0.0016 'International Tables Vol C Tables 4.2.6.8 and 6.1.1.4'
O O 0.0106 0.0060 'International Tables Vol C Tables 4.2.6.8 and 6.1.1.4'
H H 0.0000 0.0000 'International Tables Vol C Tables 4.2.6.8 and 6.1.1.4'

loop_
_geom_angle_atom_site_label_1
_geom_angle_atom_site_label_2
_geom_angle_atom_site_label_3
_geom_angle
_geom_angle_site_symmetry_1
_geom_angle_site_symmetry_3
_geom_angle_publ_flag
O4 Ru1 O5 90.4(5) . . ?
O4 Ru1 O3 89.8(6) . . ?
O5 Ru1 O3 179.7(6) . . ?
O4 Ru1 O1 178.7(6) . . ?
O5 Ru1 O1 89.4(5) . . ?
O3 Ru1 O1 90.4(6) . . ?
O4 Ru1 O2 93.1(6) . . ?
O5 Ru1 O2 90.2(5) . . ?
O3 Ru1 O2 89.9(6) . . ?
O1 Ru1 O2 88.1(6) . . ?
O4 Ru1 Ru1 89.3(4) . 3_566 ?
O5 Ru1 Ru1 89.6(4) . 3_566 ?
O3 Ru1 Ru1 90.3(4) . 3_566 ?
O1 Ru1 Ru1 89.5(4) . 3_566 ?
O2 Ru1 Ru1 177.6(4) . 3_566 ?
O10 Ru2 O11 90.6(6) . . ?
O10 Ru2 O9 89.8(6) . . ?
O11 Ru2 O9 179.6(7) . . ?
O10 Ru2 O13 178.7(6) . . ?
O11 Ru2 O13 89.3(6) . . ?
O9 Ru2 O13 90.3(6) . . ?
O10 Ru2 Ru2 89.8(4) . 3_667 ?
O11 Ru2 Ru2 90.8(4) . 3_667 ?
O9 Ru2 Ru2 89.1(4) . 3_667 ?
O13 Ru2 Ru2 88.9(4) . 3_667 ?
O10 Ru2 O12 87.4(6) . . ?
O11 Ru2 O12 90.7(6) . . ?
O9 Ru2 O12 89.4(6) . . ?
O13 Ru2 O12 93.9(6) . . ?
Ru2 Ru2 O12 176.8(4) 3_667 . ?
O7 Re1 O8 112.8(11) . . ?
O7 Re1 O2 115.0(9) . . ?
O8 Re1 O2 108.8(9) . . ?
O7 Re1 O6 106.1(11) . . ?
O8 Re1 O6 105.7(11) . . ?
O2 Re1 O6 107.9(9) . . ?
O4 C1 O1 120(2) 3_566 . ?
O4 C1 C2 127(3) 3_566 . ?
O1 C1 C2 113(2) . . ?
C3 C2 C1 123(3) . . ?
C3 C2 C7 121(3) . . ?
C1 C2 C7 117(3) . . ?
C2 C3 C4 114(3) . . ?
C2 C3 H3 123.1 . . ?
C4 C3 H3 123.1 . . ?
C5 C4 C3 127(3) . . ?
C5 C4 H4 117.0 . . ?
C3 C4 H4 115.9 . . ?
C6 C5 C4 117(3) . . ?
C6 C5 H5 122.0 . . ?
C4 C5 H5 121.5 . . ?
C5 C6 C7 118(3) . . ?
C5 C6 H6 121.0 . . ?
C7 C6 H6 121.0 . . ?
C2 C7 C6 123(3) . . ?
C2 C7 H7 118.3 . . ?
C6 C7 H7 118.2 . . ?
O3 C8 O5 121.9(19) . 3_566 ?
O3 C8 C9 121(2) . . ?
O5 C8 C9 116(2) 3_566 . ?
C14 C9 C10 115(2) . . ?
C14 C9 C8 119(2) . . ?
C10 C9 C8 125(2) . . ?
C11 C10 C9 123(2) . . ?
C11 C10 H10 118.6 . . ?
C9 C10 H10 118.6 . . ?
C10 C11 C12 118(2) . . ?
C10 C11 H11 121.0 . . ?
C12 C11 H11 121.0 . . ?
C13 C12 C11 120(2) . . ?
C13 C12 H12 120.0 . . ?
C11 C12 H12 120.0 . . ?
C12 C13 C14 119(3) . . ?
C12 C13 H13 120.4 . . ?
C14 C13 H13 120.5 . . ?
C13 C14 C9 125(3) . . ?
C13 C14 H14 117.5 . . ?
C9 C14 H14 117.3 . . ?
O9 C15 O11 117(2) . 3_667 ?
O9 C15 C16 126(2) . . ?
O11 C15 C16 117(2) 3_667 . ?
C21 C16 C15 127(3) . . ?
C21 C16 C17 116(2) . . ?
C15 C16 C17 117(2) . . ?
C18 C17 C16 120(2) . . ?
C18 C17 H17 120.2 . . ?
C16 C17 H17 120.1 . . ?
C19 C18 C17 120(3) . . ?
C19 C18 H18 119.8 . . ?
C17 C18 H18 120.0 . . ?
C18 C19 C20 124(3) . . ?
C18 C19 H19 118.3 . . ?
C20 C19 H19 118.0 . . ?
C19 C20 C21 115(2) . . ?
C19 C20 H20 122.8 . . ?
C21 C20 H20 122.6 . . ?
C16 C21 C20 125(2) . . ?
C16 C21 H21 117.2 . . ?
C20 C21 H21 117.5 . . ?
O13 C22 O10 122(2) 3_667 . ?
O13 C22 C23 121(3) 3_667 . ?
O10 C22 C23 117(2) . . ?
C24 C23 C28 116(3) . . ?
C24 C23 C22 118(2) . . ?
C28 C23 C22 126(3) . . ?
C23 C24 C25 122(3) . . ?
C23 C24 H24 118.7 . . ?
C25 C24 H24 119.0 . . ?
C24 C25 C26 122(3) . . ?
C24 C25 H25 118.9 . . ?
C26 C25 H25 119.1 . . ?
C27 C26 C25 117(3) . . ?
C27 C26 H26 121.5 . . ?
C25 C26 H26 121.2 . . ?
C26 C27 C28 119(3) . . ?
C26 C27 H27 120.1 . . ?
C28 C27 H27 120.5 . . ?
C23 C28 C27 123(3) . . ?
C23 C28 H28 118.6 . . ?
C27 C28 H28 118.5 . . ?
C1 O1 Ru1 118.5(14) . . ?
Re1 O2 Ru1 145.6(9) . . ?
C8 O3 Ru1 119.4(14) . . ?
C1 O4 Ru1 123.1(16) 3_566 . ?
C8 O5 Ru1 118.7(14) 3_566 . ?
C15 O9 Ru2 124.1(16) . . ?
C22 O10 Ru2 119.6(15) . . ?
C15 O11 Ru2 119.2(15) 3_667 . ?
Ru2 O12 O8 111.7(7) . 4_566 ?
Ru2 O12 O7 109.6(6) . . ?
O8 O12 O7 134.8(8) 4_566 . ?
C22 O13 Ru2 119.3(16) 3_667 . ?
Re1 O7 O12 138.9(11) . . ?

loop_
_geom_bond_atom_site_label_1
_geom_bond_atom_site_label_2
_geom_bond_distance
_geom_bond_site_symmetry_2
_geom_bond_publ_flag
Ru1 O4 1.974(14) . ?
Ru1 O5 2.001(14) . ?
Ru1 O3 1.990(15) . ?
Ru1 O1 2.012(15) . ?
Ru1 O2 2.247(13) . ?
Ru1 Ru1 2.272(3) 3_566 ?
Ru2 O10 1.984(14) . ?
Ru2 O11 1.999(14) . ?
Ru2 O9 1.990(14) . ?
Ru2 O13 2.032(16) . ?
Ru2 Ru2 2.251(4) 3_667 ?
Ru2 O12 2.276(13) . ?
Re1 O7 1.619(7) . ?
Re1 O8 1.626(7) . ?
Re1 O2 1.697(12) . ?
Re1 O6 1.632(7) . ?
C1 O4 1.24(2) 3_566 ?
C1 O1 1.34(3) . ?
C1 C2 1.39(3) . ?
C2 C3 1.38(3) . ?
C2 C7 1.39(4) . ?
C3 C4 1.45(3) . ?
C3 H3 0.9300 . ?
C4 C5 1.41(4) . ?
C4 H4 0.9300 . ?
C5 C6 1.36(4) . ?
C5 H5 0.9300 . ?
C6 C7 1.46(4) . ?
C6 H6 0.9300 . ?
C7 H7 0.9300 . ?
C8 O3 1.28(2) . ?
C8 O5 1.31(2) 3_566 ?
C8 C9 1.46(3) . ?
C9 C14 1.37(3) . ?
C9 C10 1.42(3) . ?
C10 C11 1.35(3) . ?
C10 H10 0.9300 . ?
C11 C12 1.42(3) . ?
C11 H11 0.9300 . ?
C12 C13 1.36(3) . ?
C12 H12 0.9300 . ?
C13 C14 1.34(3) . ?
C13 H13 0.9300 . ?
C14 H14 0.9300 . ?
C15 O9 1.27(2) . ?
C15 O11 1.37(2) 3_667 ?
C15 C16 1.41(3) . ?
C16 C21 1.34(3) . ?
C16 C17 1.42(3) . ?
C17 C18 1.40(3) . ?
C17 H17 0.9300 . ?
C18 C19 1.28(3) . ?
C18 H18 0.9300 . ?
C19 C20 1.40(3) . ?
C19 H19 0.9300 . ?
C20 C21 1.40(3) . ?
C20 H20 0.9300 . ?
C21 H21 0.9300 . ?
C22 O13 1.24(2) 3_667 ?
C22 O10 1.28(3) . ?
C22 C23 1.45(3) . ?
C23 C24 1.39(3) . ?
C23 C28 1.40(3) . ?
C24 C25 1.40(3) . ?
C24 H24 0.9300 . ?
C25 C26 1.41(3) . ?
C25 H25 0.9300 . ?
C26 C27 1.39(3) . ?
C26 H26 0.9300 . ?
C27 C28 1.45(3) . ?
C27 H27 0.9300 . ?
C28 H28 0.9300 . ?
O4 C1 1.24(2) 3_566 ?
O5 C8 1.31(2) 3_566 ?
O11 C15 1.37(2) 3_667 ?
O12 O8 2.647(18) 4_566 ?
O12 O7 2.79(2) . ?
O13 C22 1.24(2) 3_667 ?

loop_
_geom_torsion_atom_site_label_1
_geom_torsion_atom_site_label_2
_geom_torsion_atom_site_label_3
_geom_torsion_atom_site_label_4
_geom_torsion
_geom_torsion_site_symmetry_1
_geom_torsion_site_symmetry_2
_geom_torsion_site_symmetry_3
_geom_torsion_site_symmetry_4
_geom_torsion_publ_flag
O4 C1 C2 C3 -159(3) 3_566 . . . ?
O1 C1 C2 C3 19(4) . . . . ?
O4 C1 C2 C7 17(4) 3_566 . . . ?
O1 C1 C2 C7 -165(2) . . . . ?
C1 C2 C3 C4 -177(3) . . . . ?
C7 C2 C3 C4 7(4) . . . . ?
C2 C3 C4 C5 -4(5) . . . . ?
C3 C4 C5 C6 -3(5) . . . . ?
C4 C5 C6 C7 6(5) . . . . ?
C3 C2 C7 C6 -4(5) . . . . ?
C1 C2 C7 C6 179(3) . . . . ?
C5 C6 C7 C2 -3(5) . . . . ?
O3 C8 C9 C14 -16(3) . . . . ?
O5 C8 C9 C14 175(2) 3_566 . . . ?
O3 C8 C9 C10 176(2) . . . . ?
O5 C8 C9 C10 7(3) 3_566 . . . ?
C14 C9 C10 C11 6(4) . . . . ?
C8 C9 C10 C11 175(2) . . . . ?
C9 C10 C11 C12 -1(4) . . . . ?
C10 C11 C12 C13 -3(4) . . . . ?
C11 C12 C13 C14 3(4) . . . . ?
C12 C13 C14 C9 3(5) . . . . ?
C10 C9 C14 C13 -7(4) . . . . ?
C8 C9 C14 C13 -176(3) . . . . ?
O9 C15 C16 C21 177(2) . . . . ?
O11 C15 C16 C21 -7(4) 3_667 . . . ?
O9 C15 C16 C17 0(3) . . . . ?
O11 C15 C16 C17 175(2) 3_667 . . . ?
C21 C16 C17 C18 5(4) . . . . ?
C15 C16 C17 C18 -177(2) . . . . ?
C16 C17 C18 C19 -12(4) . . . . ?
C17 C18 C19 C20 11(5) . . . . ?
C18 C19 C20 C21 -4(4) . . . . ?
C15 C16 C21 C20 -177(2) . . . . ?
C17 C16 C21 C20 1(4) . . . . ?
C19 C20 C21 C16 -2(4) . . . . ?
O13 C22 C23 C24 -5(3) 3_667 . . . ?
O10 C22 C23 C24 174(2) . . . . ?
O13 C22 C23 C28 175(2) 3_667 . . . ?
O10 C22 C23 C28 -6(3) . . . . ?
C28 C23 C24 C25 1(4) . . . . ?
C22 C23 C24 C25 -179(2) . . . . ?
C23 C24 C25 C26 2(4) . . . . ?
C24 C25 C26 C27 -5(4) . . . . ?
C25 C26 C27 C28 4(4) . . . . ?
C24 C23 C28 C27 -2(4) . . . . ?
C22 C23 C28 C27 178(2) . . . . ?
C26 C27 C28 C23 -1(4) . . . . ?
O4 C1 O1 Ru1 0(3) 3_566 . . . ?
C2 C1 O1 Ru1 -178.3(16) . . . . ?
O4 Ru1 O1 C1 -7(27) . . . . ?
O5 Ru1 O1 C1 -89.6(17) . . . . ?
O3 Ru1 O1 C1 90.3(16) . . . . ?
O2 Ru1 O1 C1 -179.9(17) . . . . ?
Ru1 Ru1 O1 C1 0.0(16) 3_566 . . . ?
O7 Re1 O2 Ru1 -54.2(17) . . . . ?
O8 Re1 O2 Ru1 178.2(15) . . . . ?
O6 Re1 O2 Ru1 63.9(16) . . . . ?
O4 Ru1 O2 Re1 172.6(14) . . . . ?
O5 Ru1 O2 Re1 -97.0(14) . . . . ?
O3 Ru1 O2 Re1 82.8(15) . . . . ?
O1 Ru1 O2 Re1 -7.6(14) . . . . ?
Ru1 Ru1 O2 Re1 -12(11) 3_566 . . . ?
O5 C8 O3 Ru1 -4(3) 3_566 . . . ?
C9 C8 O3 Ru1 -172.1(15) . . . . ?
O4 Ru1 O3 C8 90.9(16) . . . . ?
O5 Ru1 O3 C8 -60(100) . . . . ?
O1 Ru1 O3 C8 -87.9(16) . . . . ?
O2 Ru1 O3 C8 -176.0(16) . . . . ?
Ru1 Ru1 O3 C8 1.6(15) 3_566 . . . ?
O5 Ru1 O4 C1 89.9(18) . . . 3_566 ?
O3 Ru1 O4 C1 -90.0(18) . . . 3_566 ?
O1 Ru1 O4 C1 8(27) . . . 3_566 ?
O2 Ru1 O4 C1 -179.8(18) . . . 3_566 ?
Ru1 Ru1 O4 C1 0.4(18) 3_566 . . 3_566 ?
O4 Ru1 O5 C8 -87.1(15) . . . 3_566 ?
O3 Ru1 O5 C8 64(100) . . . 3_566 ?
O1 Ru1 O5 C8 91.6(15) . . . 3_566 ?
O2 Ru1 O5 C8 179.7(14) . . . 3_566 ?
Ru1 Ru1 O5 C8 2.1(14) 3_566 . . 3_566 ?
O11 C15 O9 Ru2 4(3) 3_667 . . . ?
C16 C15 O9 Ru2 179.7(16) . . . . ?
O10 Ru2 O9 C15 -91.8(18) . . . . ?
O11 Ru2 O9 C15 71(95) . . . . ?
O13 Ru2 O9 C15 86.9(17) . . . . ?
Ru2 Ru2 O9 C15 -2.0(17) 3_667 . . . ?
O12 Ru2 O9 C15 -179.2(18) . . . . ?
O13 C22 O10 Ru2 5(3) 3_667 . . . ?
C23 C22 O10 Ru2 -173.5(14) . . . . ?
O11 Ru2 O10 C22 -93.5(16) . . . . ?
O9 Ru2 O10 C22 86.4(16) . . . . ?
O13 Ru2 O10 C22 -9(28) . . . . ?
Ru2 Ru2 O10 C22 -2.7(16) 3_667 . . . ?
O12 Ru2 O10 C22 175.8(16) . . . . ?
O10 Ru2 O11 C15 87.2(14) . . . 3_667 ?
O9 Ru2 O11 C15 -75(95) . . . 3_667 ?
O13 Ru2 O11 C15 -91.5(14) . . . 3_667 ?
Ru2 Ru2 O11 C15 -2.7(14) 3_667 . . 3_667 ?
O12 Ru2 O11 C15 174.5(14) . . . 3_667 ?
O10 Ru2 O12 O8 59.2(8) . . . 4_566 ?
O11 Ru2 O12 O8 -31.4(8) . . . 4_566 ?
O9 Ru2 O12 O8 149.0(9) . . . 4_566 ?
O13 Ru2 O12 O8 -120.7(8) . . . 4_566 ?
Ru2 Ru2 O12 O8 88(7) 3_667 . . 4_566 ?
O10 Ru2 O12 O7 -102.0(8) . . . . ?
O11 Ru2 O12 O7 167.4(7) . . . . ?
O9 Ru2 O12 O7 -12.2(8) . . . . ?
O13 Ru2 O12 O7 78.1(8) . . . . ?
Ru2 Ru2 O12 O7 -74(7) 3_667 . . . ?
O10 Ru2 O13 C22 4(27) . . . 3_667 ?
O11 Ru2 O13 C22 88.4(16) . . . 3_667 ?
O9 Ru2 O13 C22 -91.5(16) . . . 3_667 ?
Ru2 Ru2 O13 C22 -2.4(15) 3_667 . . 3_667 ?
O12 Ru2 O13 C22 179.1(16) . . . 3_667 ?
O8 Re1 O7 O12 -134.8(16) . . . . ?
O2 Re1 O7 O12 99.7(16) . . . . ?
O6 Re1 O7 O12 -19.5(18) . . . . ?
Ru2 O12 O7 Re1 -153.6(14) . . . . ?
O8 O12 O7 Re1 51(2) 4_566 . . . ?
